data_7060239
loop_
_publ_author_name
'Grudova, Mariya V.'
'Gil, Diego M.'
'Khrustalev, Victor N.'
'Nikitina, Eugeniya V.'
'Sinelshchikova, Anna A.'
'Grigoriev, Mikhail S.'
'Kletskov, Alexey V.'
'Frontera, Antonio'
'Zubkov, Fedor I.'

_publ_section_title
;
 Synthesis, X-ray characterization and theoretical study of
 3a,6:7,9a-diepoxybenzo[de]isoquinoline derivatives: on the importance of
 F&#x22EF;O interactions
;
_journal_issue 46
_journal_name_full 'New Journal of Chemistry'
_journal_page_first 20167
_journal_page_last 20180
_journal_paper_doi 10.1039/D0NJ04328A
_journal_volume 44
_journal_year 2020
_chemical_absolute_configuration ad
_chemical_formula_moiety 'C20 H14 Cl F6 N O4 S'
_chemical_formula_sum 'C20 H14 Cl F6 N O4 S'
_chemical_formula_weight 513.83
_space_group_crystal_system monoclinic
_space_group_IT_number 4
_space_group_name_Hall 'P 2yb'
_space_group_name_H-M_alt 'P 1 21 1'
_atom_sites_solution_hydrogens geom
_atom_sites_solution_primary difmap
_atom_sites_solution_secondary difmap
_audit_creation_method SHELXL-2013
_audit_update_record
;
2020-10-21 deposited with the CCDC.	2020-10-27 downloaded from the CCDC.
;
_cell_angle_alpha 90
_cell_angle_beta 99.717(18)
_cell_angle_gamma 90
_cell_formula_units_Z 2
_cell_length_a 12.8242(18)
_cell_length_b 5.1860(7)
_cell_length_c 14.912(2)
_cell_measurement_reflns_used 500
_cell_measurement_temperature 100(2)
_cell_measurement_theta_max 25.0
_cell_measurement_theta_min 1.5
_cell_volume 977.5(2)
_computing_cell_refinement 'iMosflm (Battye et al., 2011)'
_computing_data_collection 'Marccd (Doyle, 2011)'
_computing_data_reduction iMosflm
_computing_molecular_graphics 'SHELXTL (Sheldrick, 2015)'
_computing_publication_material SHELXTL
_computing_structure_refinement 'SHELXL (Sheldrick, 2015)'
_computing_structure_solution 'SHELXT (Sheldrick, 2015)'
_diffrn_ambient_temperature 100(2)
_diffrn_measured_fraction_theta_full 0.778
_diffrn_measured_fraction_theta_max 0.985
_diffrn_measurement_device_type 'Rayonix SX165 CCD'
_diffrn_measurement_method '/f scan'
_diffrn_radiation_type synchrotron
_diffrn_radiation_wavelength 0.79313
_diffrn_reflns_av_R_equivalents 0.0488
_diffrn_reflns_av_unetI/netI 0.0527
_diffrn_reflns_Laue_measured_fraction_full 0.778
_diffrn_reflns_Laue_measured_fraction_max 0.985
_diffrn_reflns_limit_h_max 13
_diffrn_reflns_limit_h_min -14
_diffrn_reflns_limit_k_max 5
_diffrn_reflns_limit_k_min -5
_diffrn_reflns_limit_l_max 16
_diffrn_reflns_limit_l_min -16
_diffrn_reflns_number 2713
_diffrn_reflns_point_group_measured_fraction_full 0.767
_diffrn_reflns_point_group_measured_fraction_max 0.980
_diffrn_reflns_theta_full 28.417
_diffrn_reflns_theta_max 26.013
_diffrn_reflns_theta_min 1.546
_exptl_absorpt_coefficient_mu 0.521
_exptl_absorpt_correction_T_max 0.919
_exptl_absorpt_correction_T_min 0.884
_exptl_absorpt_correction_type multi-scan
_exptl_absorpt_process_details 'Scala (Evans, 2006)'
_exptl_crystal_colour colourless
_exptl_crystal_density_diffrn 1.746
_exptl_crystal_description prism
_exptl_crystal_F_000 520
_exptl_crystal_size_max 0.22
_exptl_crystal_size_mid 0.20
_exptl_crystal_size_min 0.15
_refine_diff_density_max 0.761
_refine_diff_density_min -1.073
_refine_diff_density_rms 0.151
_refine_ls_abs_structure_details
;
 Flack x determined using 1094 quotients [(I+)-(I-)]/[(I+)+(I-)]
 (Parsons and Flack (2004), Acta Cryst. A60, s61).
;
_refine_ls_abs_structure_Flack 0.22(4)
_refine_ls_extinction_method none
_refine_ls_goodness_of_fit_ref 1.057
_refine_ls_hydrogen_treatment constr
_refine_ls_matrix_type full
_refine_ls_number_parameters 346
_refine_ls_number_reflns 2713
_refine_ls_number_restraints 408
_refine_ls_restrained_S_all 0.993
_refine_ls_R_factor_all 0.0928
_refine_ls_R_factor_gt 0.0910
_refine_ls_shift/su_max 0.000
_refine_ls_shift/su_mean 0.000
_refine_ls_structure_factor_coef Fsqd
_refine_ls_weighting_details 'w=1/[\s^2^(Fo^2^)+(0.0247P)^2^+11.1P] where P=(Fo^2^+2Fc^2^)/3'
_refine_ls_weighting_scheme calc
_refine_ls_wR_factor_gt 0.2213
_refine_ls_wR_factor_ref 0.2223
_reflns_Friedel_coverage 0.760
_reflns_Friedel_fraction_full 0.753
_reflns_Friedel_fraction_max 0.973
_reflns_number_gt 2624
_reflns_number_total 2713
_reflns_threshold_expression 'I > 2\s(I)'
_cod_data_source_file d0nj04328a2.cif
_cod_data_source_block 8b
_cod_original_sg_symbol_H-M 'P 21'
_cod_database_code 7060239
_shelx_space_group_comment
;
The symmetry employed for this shelxl refinement is uniquely defined
by the following loop, which should always be used as a source of
symmetry information in preference to the above space-group names.
They are only intended as comments.
;
_shelx_estimated_absorpt_t_min 0.892
_shelx_estimated_absorpt_t_max 0.925
_shelxl_version_number 2013-4

loop_
_space_group_symop_operation_xyz
'x, y, z'
'-x, y+1/2, -z'

loop_
_atom_site_label
_atom_site_type_symbol
_atom_site_fract_x
_atom_site_fract_y
_atom_site_fract_z
_atom_site_U_iso_or_equiv
_atom_site_adp_type
_atom_site_occupancy
_atom_site_site_symmetry_order
_atom_site_calc_flag
_atom_site_refinement_flags_posn
_atom_site_refinement_flags_adp
_atom_site_refinement_flags_occupancy
_atom_site_disorder_assembly
_atom_site_disorder_group
Cl1 Cl 0.0918(3) 0.9913(9) 0.7779(3) 0.0388(12) Uani 1 1 d . U . . .
S1 S 0.4595(3) 0.1907(8) 0.8250(3) 0.0237(9) Uani 1 1 d . U . . .
F1 F 0.7081(9) 0.945(2) 0.5243(7) 0.050(3) Uani 1 1 d . U . . .
F2 F 0.6092(11) 0.632(3) 0.4700(8) 0.073(4) Uani 1 1 d . U . . .
F3 F 0.5712(9) 0.862(3) 0.5814(9) 0.072(4) Uani 1 1 d . U . . .
F4 F 0.848(3) 0.599(9) 0.4695(19) 0.044(6) Uani 0.46(2) 1 d D U P A 1
F5 F 0.9709(16) 0.574(6) 0.5864(15) 0.044(5) Uani 0.46(2) 1 d D U P A 1
F6 F 0.9065(18) 0.230(5) 0.5240(15) 0.047(5) Uani 0.46(2) 1 d D U P A 1
F4A F 0.840(3) 0.566(8) 0.4662(15) 0.058(10) Uani 0.54(2) 1 d D U P A 2
F5A F 0.9312(16) 0.782(4) 0.5757(13) 0.046(5) Uani 0.54(2) 1 d D U P A 2
F6A F 0.9597(17) 0.381(5) 0.5602(15) 0.051(6) Uani 0.54(2) 1 d D U P A 2
O1 O 0.4429(9) 0.007(2) 0.7544(7) 0.029(3) Uani 1 1 d . U . . .
O2 O 0.4797(9) 0.104(2) 0.9173(7) 0.028(3) Uani 1 1 d . U . . .
C1 C 0.6153(12) 0.522(3) 0.8826(10) 0.024(3) Uani 1 1 d . U . . .
H1A H 0.6062 0.4515 0.9426 0.029 Uiso 1 1 calc R U . . .
H1B H 0.5835 0.6959 0.8759 0.029 Uiso 1 1 calc R U . . .
N2 N 0.5639(11) 0.351(3) 0.8091(8) 0.025(3) Uani 1 1 d . U . . .
C3 C 0.5661(11) 0.450(4) 0.7158(10) 0.025(4) Uani 1 1 d . U . . .
H3A H 0.5321 0.6220 0.7078 0.030 Uiso 1 1 calc R U . . .
H3B H 0.5275 0.3315 0.6699 0.030 Uiso 1 1 calc R U . . .
C3A C 0.6805(13) 0.469(4) 0.7043(10) 0.027(4) Uani 1 1 d . U . . .
C4 C 0.7094(14) 0.567(4) 0.6140(11) 0.040(5) Uani 1 1 d D U . . .
C5 C 0.801(2) 0.446(9) 0.608(2) 0.041(6) Uani 0.46(2) 1 d D U P A 1
C5A C 0.808(2) 0.476(7) 0.6141(18) 0.033(6) Uani 0.54(2) 1 d D U P A 2
C6 C 0.8278(14) 0.307(4) 0.6967(11) 0.031(4) Uani 1 1 d D U . . .
H6 H 0.8800 0.1645 0.6954 0.037 Uiso 1 1 calc R U . A 1
C6A C 0.8592(13) 0.496(4) 0.7778(11) 0.034(4) Uani 1 1 d . U . . .
H6A H 0.9125 0.6268 0.7663 0.041 Uiso 1 1 calc R U . . .
C7 C 0.8824(14) 0.383(4) 0.8735(11) 0.032(4) Uani 1 1 d . U . . .
H7 H 0.9391 0.2486 0.8816 0.039 Uiso 1 1 calc R U . . .
C8 C 0.9045(13) 0.604(3) 0.9375(10) 0.028(4) Uani 1 1 d . U . . .
H8 H 0.9709 0.6604 0.9695 0.034 Uiso 1 1 calc R U . . .
C9 C 0.8118(12) 0.700(4) 0.9396(10) 0.030(4) Uani 1 1 d . U . . .
H9 H 0.7966 0.8455 0.9739 0.036 Uiso 1 1 calc R U . . .
C9A C 0.7301(12) 0.534(3) 0.8757(10) 0.022(3) Uani 1 1 d . U . . .
C9B C 0.7518(13) 0.609(3) 0.7785(10) 0.025(3) Uani 1 1 d . U . . .
H9B H 0.7506 0.7995 0.7687 0.030 Uiso 1 1 calc R U . . .
O10 O 0.7269(8) 0.219(2) 0.7060(7) 0.027(2) Uani 1 1 d . U . . .
O11 O 0.7830(8) 0.291(2) 0.8874(7) 0.022(2) Uani 1 1 d . U . . .
C10 C 0.3498(13) 0.413(3) 0.8132(10) 0.023(4) Uani 1 1 d . U . . .
C11 C 0.2944(13) 0.440(3) 0.7271(11) 0.025(4) Uani 1 1 d . U . . .
H11 H 0.3103 0.3432 0.6771 0.030 Uiso 1 1 calc R U . . .
C12 C 0.2102(13) 0.627(4) 0.7176(12) 0.034(4) Uani 1 1 d . U . . .
H12 H 0.1686 0.6566 0.6596 0.041 Uiso 1 1 calc R U . . .
C13 C 0.1897(13) 0.761(3) 0.7905(12) 0.029(4) Uani 1 1 d . U . . .
C14 C 0.2520(14) 0.729(4) 0.8778(12) 0.033(4) Uani 1 1 d . U . . .
H14 H 0.2399 0.8312 0.9279 0.040 Uiso 1 1 calc R U . . .
C15 C 0.3302(12) 0.546(3) 0.8878(9) 0.019(3) Uani 1 1 d . U . . .
H15 H 0.3704 0.5113 0.9462 0.023 Uiso 1 1 calc R U . . .
C16 C 0.6497(14) 0.746(4) 0.5478(12) 0.040(5) Uani 1 1 d . U . . .
C17 C 0.879(2) 0.468(8) 0.546(2) 0.043(5) Uani 0.46(2) 1 d D U P A 1
C17A C 0.883(2) 0.557(7) 0.5537(18) 0.042(5) Uani 0.54(2) 1 d D U P A 2

loop_
_atom_site_aniso_label
_atom_site_aniso_U_11
_atom_site_aniso_U_22
_atom_site_aniso_U_33
_atom_site_aniso_U_23
_atom_site_aniso_U_13
_atom_site_aniso_U_12
Cl1 0.021(2) 0.041(3) 0.056(3) 0.006(2) 0.0084(19) 0.005(2)
S1 0.020(2) 0.028(2) 0.0247(19) 0.0008(19) 0.0094(16) -0.0019(19)
F1 0.057(7) 0.055(7) 0.036(6) 0.011(5) 0.001(5) -0.017(6)
F2 0.083(9) 0.078(10) 0.044(6) 0.024(6) -0.032(6) -0.040(8)
F3 0.038(7) 0.108(11) 0.075(8) 0.052(8) 0.025(6) 0.026(7)
F4 0.027(8) 0.063(10) 0.041(8) -0.003(6) 0.007(6) -0.003(7)
F5 0.027(7) 0.064(10) 0.042(8) -0.004(7) 0.008(5) -0.001(6)
F6 0.033(8) 0.064(10) 0.044(8) -0.004(6) 0.010(6) 0.000(6)
F4A 0.061(15) 0.10(2) 0.022(10) 0.010(10) 0.023(9) -0.015(14)
F5A 0.043(9) 0.055(9) 0.043(11) -0.003(6) 0.016(7) -0.002(6)
F6A 0.044(8) 0.056(9) 0.058(12) -0.001(7) 0.024(8) 0.001(6)
O1 0.037(6) 0.028(6) 0.028(6) -0.010(5) 0.021(5) -0.012(6)
O2 0.027(6) 0.033(7) 0.027(6) 0.004(5) 0.012(5) 0.011(5)
C1 0.032(8) 0.017(8) 0.022(7) 0.004(7) 0.004(6) 0.003(7)
N2 0.033(7) 0.023(7) 0.020(6) -0.004(5) 0.007(5) 0.005(6)
C3 0.013(7) 0.040(11) 0.021(7) -0.003(7) 0.003(6) 0.008(7)
C3A 0.026(8) 0.032(9) 0.022(7) 0.001(7) 0.005(6) 0.009(7)
C4 0.033(8) 0.062(12) 0.026(8) 0.006(8) 0.005(7) -0.004(8)
C5 0.026(8) 0.058(10) 0.039(8) -0.003(6) 0.007(6) -0.001(6)
C5A 0.031(8) 0.050(9) 0.019(9) -0.002(7) 0.004(7) 0.001(6)
C6 0.032(8) 0.036(9) 0.026(7) -0.008(7) 0.006(6) -0.001(7)
C6A 0.026(8) 0.043(10) 0.032(8) -0.006(8) 0.000(6) -0.005(8)
C7 0.021(8) 0.040(10) 0.038(9) -0.001(8) 0.010(7) -0.004(7)
C8 0.022(8) 0.042(10) 0.018(7) 0.007(7) -0.003(6) 0.004(7)
C9 0.033(9) 0.026(8) 0.025(8) 0.001(7) -0.010(6) 0.006(7)
C9A 0.022(7) 0.019(9) 0.026(8) 0.006(6) 0.003(6) -0.001(6)
C9B 0.036(8) 0.016(7) 0.024(7) 0.003(6) 0.007(6) 0.000(7)
O10 0.028(6) 0.023(6) 0.031(6) -0.001(5) 0.012(5) 0.006(5)
O11 0.011(5) 0.028(6) 0.027(6) 0.006(4) -0.001(4) 0.002(4)
C10 0.029(9) 0.016(8) 0.025(7) 0.001(6) 0.010(6) 0.003(7)
C11 0.031(9) 0.012(9) 0.032(8) 0.002(7) 0.002(7) 0.009(7)
C12 0.030(9) 0.042(11) 0.031(8) 0.007(8) 0.009(7) -0.002(8)
C13 0.026(9) 0.026(10) 0.035(9) 0.006(7) 0.002(7) 0.000(7)
C14 0.042(10) 0.026(10) 0.032(8) 0.004(7) 0.004(7) 0.008(8)
C15 0.030(8) 0.015(8) 0.014(7) 0.006(6) 0.007(6) -0.002(6)
C16 0.022(8) 0.063(12) 0.032(9) 0.018(8) 0.002(7) 0.002(8)
C17 0.027(7) 0.064(10) 0.041(8) -0.003(6) 0.008(5) -0.001(6)
C17A 0.043(8) 0.055(9) 0.033(8) -0.003(6) 0.018(6) -0.001(6)

loop_
_atom_type_symbol
_atom_type_description
_atom_type_scat_dispersion_real
_atom_type_scat_dispersion_imag
_atom_type_scat_source
C C 0.0047 0.0021 'International Tables Vol C Tables 4.2.6.8 and 6.1.1.4'
H H 0.0000 0.0000 'International Tables Vol C Tables 4.2.6.8 and 6.1.1.4'
Cl Cl 0.1750 0.1987 'International Tables Vol C Tables 4.2.6.8 and 6.1.1.4'
F F 0.0227 0.0132 'International Tables Vol C Tables 4.2.6.8 and 6.1.1.4'
N N 0.0086 0.0042 'International Tables Vol C Tables 4.2.6.8 and 6.1.1.4'
O O 0.0148 0.0078 'International Tables Vol C Tables 4.2.6.8 and 6.1.1.4'
S S 0.1473 0.1546 'International Tables Vol C Tables 4.2.6.8 and 6.1.1.4'

loop_
_geom_angle_atom_site_label_1
_geom_angle_atom_site_label_2
_geom_angle_atom_site_label_3
_geom_angle
_geom_angle_site_symmetry_1
_geom_angle_site_symmetry_3
_geom_angle_publ_flag
O1 S1 O2 119.1(7) . . ?
O1 S1 N2 105.2(6) . . ?
O2 S1 N2 106.4(7) . . ?
O1 S1 C10 110.0(7) . . ?
O2 S1 C10 107.9(7) . . ?
N2 S1 C10 107.8(7) . . ?
N2 C1 C9A 107.2(13) . . ?
N2 C1 H1A 110.3 . . ?
C9A C1 H1A 110.3 . . ?
N2 C1 H1B 110.3 . . ?
C9A C1 H1B 110.3 . . ?
H1A C1 H1B 108.5 . . ?
C1 N2 C3 114.3(13) . . ?
C1 N2 S1 118.3(10) . . ?
C3 N2 S1 117.3(11) . . ?
N2 C3 C3A 107.5(12) . . ?
N2 C3 H3A 110.2 . . ?
C3A C3 H3A 110.2 . . ?
N2 C3 H3B 110.2 . . ?
C3A C3 H3B 110.2 . . ?
H3A C3 H3B 108.5 . . ?
O10 C3A C9B 103.0(12) . . ?
O10 C3A C3 110.4(15) . . ?
C9B C3A C3 115.6(14) . . ?
O10 C3A C4 98.8(13) . . ?
C9B C3A C4 106.2(15) . . ?
C3 C3A C4 120.2(14) . . ?
C5 C4 C16 127.5(18) . . ?
C5A C4 C16 127.0(17) . . ?
C5 C4 C3A 104.3(17) . . ?
C5A C4 C3A 104.3(16) . . ?
C16 C4 C3A 128.2(16) . . ?
C4 C5 C17 134(2) . . ?
C4 C5 C6 103.8(18) . . ?
C17 C5 C6 121(2) . . ?
C4 C5A C17A 127(2) . . ?
C4 C5A C6 103.6(16) . . ?
C17A C5A C6 129(2) . . ?
O10 C6 C5 99.4(17) . . ?
O10 C6 C5A 103.9(17) . . ?
O10 C6 C6A 104.5(13) . . ?
C5 C6 C6A 112(2) . . ?
C5A C6 C6A 105(2) . . ?
O10 C6 H6 113.2 . . ?
C5 C6 H6 113.2 . . ?
C6A C6 H6 113.2 . . ?
C9B C6A C7 100.3(13) . . ?
C9B C6A C6 97.7(13) . . ?
C7 C6A C6 118.2(17) . . ?
C9B C6A H6A 112.9 . . ?
C7 C6A H6A 112.9 . . ?
C6 C6A H6A 112.9 . . ?
O11 C7 C8 104.2(13) . . ?
O11 C7 C6A 103.2(13) . . ?
C8 C7 C6A 107.1(15) . . ?
O11 C7 H7 113.8 . . ?
C8 C7 H7 113.8 . . ?
C6A C7 H7 113.8 . . ?
C9 C8 C7 103.7(15) . . ?
C9 C8 H8 128.2 . . ?
C7 C8 H8 128.2 . . ?
C8 C9 C9A 107.4(16) . . ?
C8 C9 H9 126.3 . . ?
C9A C9 H9 126.3 . . ?
O11 C9A C1 113.9(13) . . ?
O11 C9A C9 99.0(12) . . ?
C1 C9A C9 123.5(14) . . ?
O11 C9A C9B 100.1(12) . . ?
C1 C9A C9B 113.9(13) . . ?
C9 C9A C9B 102.9(12) . . ?
C3A C9B C6A 104.7(14) . . ?
C3A C9B C9A 112.4(13) . . ?
C6A C9B C9A 102.5(13) . . ?
C3A C9B H9B 112.2 . . ?
C6A C9B H9B 112.2 . . ?
C9A C9B H9B 112.2 . . ?
C6 O10 C3A 95.2(13) . . ?
C7 O11 C9A 96.1(12) . . ?
C11 C10 C15 125.1(15) . . ?
C11 C10 S1 115.6(12) . . ?
C15 C10 S1 119.3(12) . . ?
C10 C11 C12 115.1(15) . . ?
C10 C11 H11 122.4 . . ?
C12 C11 H11 122.4 . . ?
C13 C12 C11 120.7(16) . . ?
C13 C12 H12 119.6 . . ?
C11 C12 H12 119.6 . . ?
C12 C13 C14 121.5(16) . . ?
C12 C13 Cl1 120.4(14) . . ?
C14 C13 Cl1 117.9(13) . . ?
C15 C14 C13 118.0(16) . . ?
C15 C14 H14 121.0 . . ?
C13 C14 H14 121.0 . . ?
C10 C15 C14 119.4(15) . . ?
C10 C15 H15 120.3 . . ?
C14 C15 H15 120.3 . . ?
F2 C16 F3 108.6(15) . . ?
F2 C16 F1 105.4(14) . . ?
F3 C16 F1 103.8(17) . . ?
F2 C16 C4 112.7(19) . . ?
F3 C16 C4 111.8(15) . . ?
F1 C16 C4 114.0(15) . . ?
F4 C17 F6 109(3) . . ?
F4 C17 F5 107(3) . . ?
F6 C17 F5 104(2) . . ?
F4 C17 C5 116(3) . . ?
F6 C17 C5 108(3) . . ?
F5 C17 C5 113(3) . . ?
F4A C17A F6A 106(3) . . ?
F4A C17A F5A 108(3) . . ?
F6A C17A F5A 106(2) . . ?
F4A C17A C5A 114(3) . . ?
F6A C17A C5A 108(2) . . ?
F5A C17A C5A 115(2) . . ?

loop_
_geom_bond_atom_site_label_1
_geom_bond_atom_site_label_2
_geom_bond_distance
_geom_bond_site_symmetry_2
_geom_bond_publ_flag
Cl1 C13 1.721(17) . ?
S1 O1 1.410(11) . ?
S1 O2 1.429(11) . ?
S1 N2 1.628(15) . ?
S1 C10 1.805(16) . ?
F1 C16 1.36(2) . ?
F2 C16 1.33(2) . ?
F3 C16 1.34(2) . ?
F4 C17 1.32(3) . ?
F5 C17 1.35(4) . ?
F6 C17 1.34(4) . ?
F4A C17A 1.33(3) . ?
F5A C17A 1.34(3) . ?
F6A C17A 1.34(4) . ?
C1 N2 1.47(2) . ?
C1 C9A 1.49(2) . ?
C1 H1A 0.9900 . ?
C1 H1B 0.9900 . ?
N2 C3 1.488(19) . ?
C3 C3A 1.51(2) . ?
C3 H3A 0.9900 . ?
C3 H3B 0.9900 . ?
C3A O10 1.43(2) . ?
C3A C9B 1.50(2) . ?
C3A C4 1.54(2) . ?
C4 C5 1.35(3) . ?
C4 C5A 1.35(3) . ?
C4 C16 1.47(3) . ?
C5 C17 1.48(3) . ?
C5 C6 1.50(3) . ?
C5A C17A 1.48(3) . ?
C5A C6 1.50(3) . ?
C6 O10 1.40(2) . ?
C6 C6A 1.55(2) . ?
C6 H6 1.0000 . ?
C6A C9B 1.50(2) . ?
C6A C7 1.52(2) . ?
C6A H6A 1.0000 . ?
C7 O11 1.41(2) . ?
C7 C8 1.49(2) . ?
C7 H7 1.0000 . ?
C8 C9 1.29(2) . ?
C8 H8 0.9500 . ?
C9 C9A 1.55(2) . ?
C9 H9 0.9500 . ?
C9A O11 1.428(19) . ?
C9A C9B 1.57(2) . ?
C9B H9B 1.0000 . ?
C10 C11 1.37(2) . ?
C10 C15 1.37(2) . ?
C11 C12 1.44(2) . ?
C11 H11 0.9500 . ?
C12 C13 1.35(2) . ?
C12 H12 0.9500 . ?
C13 C14 1.42(2) . ?
C14 C15 1.37(2) . ?
C14 H14 0.9500 . ?
C15 H15 0.9500 . ?

loop_
_geom_torsion_atom_site_label_1
_geom_torsion_atom_site_label_2
_geom_torsion_atom_site_label_3
_geom_torsion_atom_site_label_4
_geom_torsion
_geom_torsion_site_symmetry_1
_geom_torsion_site_symmetry_2
_geom_torsion_site_symmetry_3
_geom_torsion_site_symmetry_4
_geom_torsion_publ_flag
C9A C1 N2 C3 -64.3(16) . . . . ?
C9A C1 N2 S1 151.1(11) . . . . ?
O1 S1 N2 C1 -167.3(11) . . . . ?
O2 S1 N2 C1 -40.1(13) . . . . ?
C10 S1 N2 C1 75.4(13) . . . . ?
O1 S1 N2 C3 49.2(13) . . . . ?
O2 S1 N2 C3 176.4(11) . . . . ?
C10 S1 N2 C3 -68.2(13) . . . . ?
C1 N2 C3 C3A 62.6(18) . . . . ?
S1 N2 C3 C3A -152.5(12) . . . . ?
N2 C3 C3A O10 66.1(16) . . . . ?
N2 C3 C3A C9B -50(2) . . . . ?
N2 C3 C3A C4 -180.0(16) . . . . ?
O10 C3A C4 C5 -30(3) . . . . ?
C9B C3A C4 C5 76(3) . . . . ?
C3 C3A C4 C5 -150(3) . . . . ?
O10 C3A C4 C5A -39(2) . . . . ?
C9B C3A C4 C5A 67(3) . . . . ?
C3 C3A C4 C5A -159(2) . . . . ?
O10 C3A C4 C16 148.1(19) . . . . ?
C9B C3A C4 C16 -105(2) . . . . ?
C3 C3A C4 C16 28(3) . . . . ?
C5A C4 C5 C17 -80(9) . . . . ?
C16 C4 C5 C17 10(7) . . . . ?
C3A C4 C5 C17 -172(5) . . . . ?
C5A C4 C5 C6 86(8) . . . . ?
C16 C4 C5 C6 176(2) . . . . ?
C3A C4 C5 C6 -6(3) . . . . ?
C5 C4 C5A C17A 103(9) . . . . ?
C16 C4 C5A C17A 7(5) . . . . ?
C3A C4 C5A C17A -166(3) . . . . ?
C5 C4 C5A C6 -84(8) . . . . ?
C16 C4 C5A C6 179(2) . . . . ?
C3A C4 C5A C6 6(3) . . . . ?
C4 C5 C6 O10 41(3) . . . . ?
C17 C5 C6 O10 -151(4) . . . . ?
C4 C5 C6 C5A -85(8) . . . . ?
C17 C5 C6 C5A 83(8) . . . . ?
C4 C5 C6 C6A -69(3) . . . . ?
C17 C5 C6 C6A 99(4) . . . . ?
C4 C5A C6 O10 29(3) . . . . ?
C17A C5A C6 O10 -159(3) . . . . ?
C4 C5A C6 C5 84(7) . . . . ?
C17A C5A C6 C5 -104(9) . . . . ?
C4 C5A C6 C6A -80(3) . . . . ?
C17A C5A C6 C6A 92(4) . . . . ?
O10 C6 C6A C9B -36.5(17) . . . . ?
C5 C6 C6A C9B 70.3(18) . . . . ?
C5A C6 C6A C9B 72.5(17) . . . . ?
O10 C6 C6A C7 69.6(18) . . . . ?
C5 C6 C6A C7 176.4(16) . . . . ?
C5A C6 C6A C7 178.6(15) . . . . ?
C9B C6A C7 O11 37.1(17) . . . . ?
C6 C6A C7 O11 -67.5(18) . . . . ?
C9B C6A C7 C8 -72.5(16) . . . . ?
C6 C6A C7 C8 -177.1(14) . . . . ?
O11 C7 C8 C9 -33.2(17) . . . . ?
C6A C7 C8 C9 75.6(17) . . . . ?
C7 C8 C9 C9A 0.3(17) . . . . ?
N2 C1 C9A O11 -61.6(16) . . . . ?
N2 C1 C9A C9 178.4(13) . . . . ?
N2 C1 C9A C9B 52.4(18) . . . . ?
C8 C9 C9A O11 31.5(16) . . . . ?
C8 C9 C9A C1 158.2(15) . . . . ?
C8 C9 C9A C9B -71.2(16) . . . . ?
O10 C3A C9B C6A 32.5(16) . . . . ?
C3 C3A C9B C6A 153.1(16) . . . . ?
C4 C3A C9B C6A -70.9(17) . . . . ?
O10 C3A C9B C9A -77.9(15) . . . . ?
C3 C3A C9B C9A 43(2) . . . . ?
C4 C3A C9B C9A 178.7(13) . . . . ?
C7 C6A C9B C3A -118.9(15) . . . . ?
C6 C6A C9B C3A 1.7(16) . . . . ?
C7 C6A C9B C9A -1.4(17) . . . . ?
C6 C6A C9B C9A 119.2(14) . . . . ?
O11 C9A C9B C3A 78.3(15) . . . . ?
C1 C9A C9B C3A -44(2) . . . . ?
C9 C9A C9B C3A -179.9(14) . . . . ?
O11 C9A C9B C6A -33.6(15) . . . . ?
C1 C9A C9B C6A -155.6(15) . . . . ?
C9 C9A C9B C6A 68.2(15) . . . . ?
C5 C6 O10 C3A -59(2) . . . . ?
C5A C6 O10 C3A -53.0(19) . . . . ?
C6A C6 O10 C3A 56.8(15) . . . . ?
C9B C3A O10 C6 -54.5(14) . . . . ?
C3 C3A O10 C6 -178.5(12) . . . . ?
C4 C3A O10 C6 54.6(14) . . . . ?
C8 C7 O11 C9A 52.1(14) . . . . ?
C6A C7 O11 C9A -59.6(15) . . . . ?
C1 C9A O11 C7 178.3(13) . . . . ?
C9 C9A O11 C7 -48.7(13) . . . . ?
C9B C9A O11 C7 56.3(13) . . . . ?
O1 S1 C10 C11 -24.9(15) . . . . ?
O2 S1 C10 C11 -156.3(13) . . . . ?
N2 S1 C10 C11 89.3(14) . . . . ?
O1 S1 C10 C15 157.1(12) . . . . ?
O2 S1 C10 C15 25.7(15) . . . . ?
N2 S1 C10 C15 -88.7(14) . . . . ?
C15 C10 C11 C12 1(2) . . . . ?
S1 C10 C11 C12 -177.2(12) . . . . ?
C10 C11 C12 C13 0(2) . . . . ?
C11 C12 C13 C14 2(3) . . . . ?
C11 C12 C13 Cl1 177.8(13) . . . . ?
C12 C13 C14 C15 -4(3) . . . . ?
Cl1 C13 C14 C15 -179.8(13) . . . . ?
C11 C10 C15 C14 -3(3) . . . . ?
S1 C10 C15 C14 175.2(13) . . . . ?
C13 C14 C15 C10 4(2) . . . . ?
C5 C4 C16 F2 67(4) . . . . ?
C5A C4 C16 F2 77(3) . . . . ?
C3A C4 C16 F2 -111(2) . . . . ?
C5 C4 C16 F3 -170(3) . . . . ?
C5A C4 C16 F3 -160(3) . . . . ?
C3A C4 C16 F3 12(3) . . . . ?
C5 C4 C16 F1 -53(4) . . . . ?
C5A C4 C16 F1 -43(4) . . . . ?
C3A C4 C16 F1 128.8(19) . . . . ?
C4 C5 C17 F4 -15(7) . . . . ?
C6 C5 C17 F4 -179(4) . . . . ?
C4 C5 C17 F6 -137(5) . . . . ?
C6 C5 C17 F6 59(5) . . . . ?
C4 C5 C17 F5 109(5) . . . . ?
C6 C5 C17 F5 -55(5) . . . . ?
C4 C5A C17A F4A -48(5) . . . . ?
C6 C5A C17A F4A 142(4) . . . . ?
C4 C5A C17A F6A -165(4) . . . . ?
C6 C5A C17A F6A 24(5) . . . . ?
C4 C5A C17A F5A 77(4) . . . . ?
C6 C5A C17A F5A -93(4) . . . . ?
